data_7217820
loop_
_publ_author_name
'Jin, Jing'
'Jin, Lei'
'Su, En-Ben'

_publ_section_title
;
 Temperature-induced isosymmetric reversible structural phase transition
 in catena-[pyridinium tris(\m2-bromo)-cadmium(ii)]
;
_journal_issue 39
_journal_name_full CrystEngComm
_journal_page_first 9284
_journal_paper_doi 10.1039/C4CE00799A
_journal_volume 16
_journal_year 2014
_chemical_formula_moiety 'Br3 Cd, C5 H6 N '
_chemical_formula_sum 'C5 H6 Br3 Cd N'
_chemical_formula_weight 432.22
_chemical_name_systematic
; 
 ? 
;
_space_group_IT_number 61
_symmetry_cell_setting orthorhombic
_symmetry_space_group_name_Hall '-P 2ac 2ab'
_symmetry_space_group_name_H-M 'P b c a'
_atom_sites_solution_hydrogens geom
_atom_sites_solution_primary direct
_atom_sites_solution_secondary difmap
_audit_creation_method SHELXL-97
_cell_angle_alpha 90.00
_cell_angle_beta 90.00
_cell_angle_gamma 90.00
_cell_formula_units_Z 8
_cell_length_a 7.038(4)
_cell_length_b 15.257(8)
_cell_length_c 17.946(10)
_cell_measurement_temperature 140(2)
_cell_measurement_theta_max 26.00
_cell_measurement_theta_min 3.38
_cell_volume 1927.0(18)
_computing_cell_refinement CrystalClear
_computing_data_collection 'CrystalClear (Rigaku, 2005)'
_computing_data_reduction CrystalClear
_computing_molecular_graphics 'SHELXTL (Sheldrick, 2008)'
_computing_publication_material SHELXTL
_computing_structure_refinement 'SHELXL-97 (Sheldrick, 2008)'
_computing_structure_solution 'SHELXS-97 (Sheldrick, 2008)'
_diffrn_ambient_temperature 140(2)
_diffrn_detector_area_resol_mean 13.6612
_diffrn_measured_fraction_theta_full 0.996
_diffrn_measured_fraction_theta_max 0.996
_diffrn_measurement_device_type 'Mercury2 (2x2 bin mode)'
_diffrn_measurement_method CCD_Profile_fitting
_diffrn_radiation_monochromator graphite
_diffrn_radiation_source 'fine-focus sealed tube'
_diffrn_radiation_type MoK\a
_diffrn_radiation_wavelength 0.71073
_diffrn_reflns_av_R_equivalents 0.1554
_diffrn_reflns_av_sigmaI/netI 0.1096
_diffrn_reflns_limit_h_max 7
_diffrn_reflns_limit_h_min -8
_diffrn_reflns_limit_k_max 17
_diffrn_reflns_limit_k_min -18
_diffrn_reflns_limit_l_max 14
_diffrn_reflns_limit_l_min -22
_diffrn_reflns_number 8888
_diffrn_reflns_theta_full 26.00
_diffrn_reflns_theta_max 26.00
_diffrn_reflns_theta_min 3.38
_exptl_absorpt_coefficient_mu 14.639
_exptl_absorpt_correction_T_max 0.054
_exptl_absorpt_correction_T_min 0.031
_exptl_absorpt_correction_type multi-scan
_exptl_absorpt_process_details 'CrystalClear (Rigaku, 2005)'
_exptl_crystal_colour colorless
_exptl_crystal_density_diffrn 2.98
_exptl_crystal_density_method 'not measured'
_exptl_crystal_description block
_exptl_crystal_F_000 1568
_exptl_crystal_size_max 0.26
_exptl_crystal_size_mid 0.22
_exptl_crystal_size_min 0.20
_refine_diff_density_max 2.955
_refine_diff_density_min -3.017
_refine_diff_density_rms 0.568
_refine_ls_extinction_method none
_refine_ls_goodness_of_fit_ref 0.976
_refine_ls_hydrogen_treatment constr
_refine_ls_matrix_type full
_refine_ls_number_parameters 91
_refine_ls_number_reflns 1890
_refine_ls_number_restraints 0
_refine_ls_restrained_S_all 0.976
_refine_ls_R_factor_all 0.0932
_refine_ls_R_factor_gt 0.0762
_refine_ls_shift/su_max 0.000
_refine_ls_shift/su_mean 0.000
_refine_ls_structure_factor_coef Fsqd
_refine_ls_weighting_details 'calc w=1/[\s^2^(Fo^2^)+(0.0856P)^2^+0.0000P] where P=(Fo^2^+2Fc^2^)/3'
_refine_ls_weighting_scheme calc
_refine_ls_wR_factor_gt 0.1745
_refine_ls_wR_factor_ref 0.1847
_reflns_number_gt 1286
_reflns_number_total 1890
_reflns_threshold_expression >2sigma(I)
_cod_data_source_file c4ce00799a2.cif
_cod_data_source_block a
_cod_depositor_comments 'Adding full bibliography for 7217820--7217821.cif.'
_cod_original_sg_symbol_Hall '-P 2ac 2ab '
_cod_original_sg_symbol_H-M ' P b c a '
_cod_database_code 7217820

loop_
_symmetry_equiv_pos_as_xyz
'x, y, z'
'-x+1/2, -y, z+1/2'
'x+1/2, -y+1/2, -z'
'-x, y+1/2, -z+1/2'
'-x, -y, -z'
'x-1/2, y, -z-1/2'
'-x-1/2, y-1/2, z'
'x, -y-1/2, z-1/2'

loop_
_atom_site_label
_atom_site_type_symbol
_atom_site_fract_x
_atom_site_fract_y
_atom_site_fract_z
_atom_site_U_iso_or_equiv
_atom_site_adp_type
_atom_site_occupancy
_atom_site_symmetry_multiplicity
_atom_site_calc_flag
_atom_site_refinement_flags
Br1 Br -0.21479(19) 0.51513(8) 0.68864(7) 0.0134(4) Uani 1 1 d .
Br2 Br 0.28556(19) 0.39385(7) 0.63016(7) 0.0126(4) Uani 1 1 d .
Br3 Br -0.21501(19) 0.26820(7) 0.69510(7) 0.0122(4) Uani 1 1 d .
C1 C 0.191(2) 0.1174(9) 0.4959(8) 0.027(4) Uani 1 1 d .
H1 H 0.1428 0.1044 0.4489 0.032 Uiso 1 1 calc R
C2 C 0.077(3) 0.1119(9) 0.5561(9) 0.032(4) Uani 1 1 d .
H2 H -0.0484 0.0938 0.5518 0.039 Uiso 1 1 calc R
C3 C 0.153(2) 0.1341(9) 0.6246(9) 0.030(4) Uani 1 1 d .
H3 H 0.0785 0.1320 0.6672 0.036 Uiso 1 1 calc R
C4 C 0.384(2) 0.1429(9) 0.5037(7) 0.023(3) Uani 1 1 d .
H4 H 0.4628 0.1456 0.4622 0.027 Uiso 1 1 calc R
C5 C 0.454(3) 0.1634(10) 0.5720(10) 0.038(4) Uani 1 1 d .
H5 H 0.5794 0.1804 0.5785 0.046 Uiso 1 1 calc R
Cd1 Cd 0.03591(14) 0.39654(5) 0.74874(4) 0.0099(3) Uani 1 1 d .
N1 N 0.334(2) 0.1584(8) 0.6292(8) 0.041(4) Uani 1 1 d .
H1A H 0.3775 0.1719 0.6725 0.049 Uiso 1 1 calc R

loop_
_atom_site_aniso_label
_atom_site_aniso_U_11
_atom_site_aniso_U_22
_atom_site_aniso_U_33
_atom_site_aniso_U_23
_atom_site_aniso_U_13
_atom_site_aniso_U_12
Br1 0.0216(8) 0.0030(6) 0.0155(7) 0.0051(5) -0.0007(5) 0.0012(5)
Br2 0.0211(8) 0.0102(7) 0.0064(6) 0.0008(5) 0.0002(5) 0.0003(5)
Br3 0.0217(8) 0.0030(6) 0.0117(7) -0.0031(5) 0.0004(5) 0.0005(5)
C1 0.043(11) 0.024(7) 0.013(7) 0.000(6) -0.013(6) -0.002(7)
C2 0.030(10) 0.030(9) 0.037(9) 0.020(7) 0.000(7) -0.010(7)
C3 0.040(10) 0.019(7) 0.032(9) 0.006(7) 0.016(7) 0.020(8)
C4 0.018(8) 0.046(9) 0.005(6) 0.003(6) 0.007(5) 0.001(7)
C5 0.043(12) 0.030(9) 0.042(10) 0.003(8) -0.017(8) -0.007(8)
Cd1 0.0159(6) 0.0030(5) 0.0109(5) 0.0001(3) -0.0001(3) 0.0005(3)
N1 0.077(13) 0.014(6) 0.032(8) -0.002(6) -0.012(8) 0.022(7)

loop_
_atom_type_symbol
_atom_type_description
_atom_type_scat_dispersion_real
_atom_type_scat_dispersion_imag
_atom_type_scat_source
C C 0.0033 0.0016 'International Tables Vol C Tables 4.2.6.8 and 6.1.1.4'
Br Br -0.2901 2.4595 'International Tables Vol C Tables 4.2.6.8 and 6.1.1.4'
Cd Cd -0.8075 1.2024 'International Tables Vol C Tables 4.2.6.8 and 6.1.1.4'
N N 0.0061 0.0033 'International Tables Vol C Tables 4.2.6.8 and 6.1.1.4'
H H 0.0000 0.0000 'International Tables Vol C Tables 4.2.6.8 and 6.1.1.4'

loop_
_geom_angle_atom_site_label_1
_geom_angle_atom_site_label_2
_geom_angle_atom_site_label_3
_geom_angle
_geom_angle_site_symmetry_1
_geom_angle_site_symmetry_3
Cd1 Br1 Cd1 79.44(5) . 6_557
Cd1 Br2 Cd1 78.57(5) . 6_657
Cd1 Br3 Cd1 77.51(5) . 6_557
C2 C1 C4 120.3(13) . .
C2 C1 H1 119.8 . .
C4 C1 H1 119.8 . .
C1 C2 C3 117.9(16) . .
C1 C2 H2 121.1 . .
C3 C2 H2 121.1 . .
N1 C3 C2 119.7(14) . .
N1 C3 H3 120.2 . .
C2 C3 H3 120.2 . .
C5 C4 C1 119.9(13) . .
C5 C4 H4 120.1 . .
C1 C4 H4 120.1 . .
N1 C5 C4 117.2(16) . .
N1 C5 H5 121.4 . .
C4 C5 H5 121.4 . .
Br1 Cd1 Br1 97.84(6) . 6_657
Br1 Cd1 Br2 96.66(5) . .
Br1 Cd1 Br2 85.35(6) 6_657 .
Br1 Cd1 Br2 84.85(5) . 6_557
Br1 Cd1 Br2 95.38(5) 6_657 6_557
Br2 Cd1 Br2 178.23(5) . 6_557
Br1 Cd1 Br3 85.46(6) . .
Br1 Cd1 Br3 175.58(5) 6_657 .
Br2 Cd1 Br3 97.22(5) . .
Br2 Cd1 Br3 81.95(5) 6_557 .
Br1 Cd1 Br3 176.89(5) . 6_657
Br1 Cd1 Br3 85.09(6) 6_657 6_657
Br2 Cd1 Br3 82.49(5) . 6_657
Br2 Cd1 Br3 95.96(5) 6_557 6_657
Br3 Cd1 Br3 91.68(6) . 6_657
C5 N1 C3 125.0(14) . .
C5 N1 H1A 117.5 . .
C3 N1 H1A 117.5 . .

loop_
_geom_bond_atom_site_label_1
_geom_bond_atom_site_label_2
_geom_bond_distance
_geom_bond_site_symmetry_2
Br1 Cd1 2.7477(17) .
Br1 Cd1 2.7595(17) 6_557
Br2 Cd1 2.7600(19) .
Br2 Cd1 2.7981(19) 6_657
Br3 Cd1 2.8070(17) .
Br3 Cd1 2.8147(17) 6_557
C1 C2 1.35(2) .
C1 C4 1.42(2) .
C1 H1 0.9300 .
C2 C3 1.38(2) .
C2 H2 0.9300 .
C3 N1 1.33(2) .
C3 H3 0.9300 .
C4 C5 1.35(2) .
C4 H4 0.9300 .
C5 N1 1.33(2) .
C5 H5 0.9300 .
Cd1 Br1 2.7595(17) 6_657
Cd1 Br2 2.7981(19) 6_557
Cd1 Br3 2.8147(17) 6_657
N1 H1A 0.8600 .

loop_
_geom_hbond_atom_site_label_D
_geom_hbond_atom_site_label_H
_geom_hbond_atom_site_label_A
_geom_hbond_distance_DH
_geom_hbond_distance_HA
_geom_hbond_distance_DA
_geom_hbond_angle_DHA
_geom_hbond_site_symmetry_A
N1 H1A Br3 0.86 2.87 3.587(13) 142.3 6_657
C1 H1 Br2 0.93 2.89 3.645(14) 139.5 3_456
C4 H4 Br2 0.93 2.88 3.751(13) 157.4 3_556
C5 H5 Br3 0.93 2.88 3.589(16) 134.4 1_655

loop_
_geom_torsion_atom_site_label_1
_geom_torsion_atom_site_label_2
_geom_torsion_atom_site_label_3
_geom_torsion_atom_site_label_4
_geom_torsion
_geom_torsion_site_symmetry_1
_geom_torsion_site_symmetry_4
C4 C1 C2 C3 2(2) . .
C1 C2 C3 N1 -1(2) . .
C2 C1 C4 C5 -1(2) . .
C1 C4 C5 N1 0(2) . .
Cd1 Br1 Cd1 Br1 -135.39(6) 6_557 6_657
Cd1 Br1 Cd1 Br2 138.41(4) 6_557 .
Cd1 Br1 Cd1 Br2 -40.66(4) 6_557 6_557
Cd1 Br1 Cd1 Br3 41.65(4) 6_557 .
Cd1 Br1 Cd1 Br3 64.6(9) 6_557 6_657
Cd1 Br2 Cd1 Br1 137.92(4) 6_657 .
Cd1 Br2 Cd1 Br1 40.55(4) 6_657 6_657
Cd1 Br2 Cd1 Br2 -73.8(18) 6_657 6_557
Cd1 Br2 Cd1 Br3 -135.85(4) 6_657 .
Cd1 Br2 Cd1 Br3 -45.10(4) 6_657 6_657
Cd1 Br3 Cd1 Br1 -40.99(4) 6_557 .
Cd1 Br3 Cd1 Br1 97.4(7) 6_557 6_657
Cd1 Br3 Cd1 Br2 -137.15(4) 6_557 .
Cd1 Br3 Cd1 Br2 44.43(4) 6_557 6_557
Cd1 Br3 Cd1 Br3 140.22(6) 6_557 6_657
C4 C5 N1 C3 1(2) . .
C2 C3 N1 C5 0(2) . .
